data_4027234
loop_
_publ_author_name
'Xiao-Dan Han'
'Yu-Long Zhao'
'Jia Meng'
'Chuan-Qing Ren'
'Qun Liu'

_publ_section_title
;
 Synthesis of Acridines and Persubstituted Phenols from Cyclobutenones and
 Active Methylene Ketones
;
_journal_name_full 'Journal of Organic Chemistry'
_journal_page_first 5173
_journal_page_last 5178
_journal_paper_doi 10.1021/jo300615t
_journal_volume 77
_journal_year 2012
_chemical_formula_sum 'C20 H23 N O4'
_chemical_formula_weight 341.39
_chemical_name_systematic
; 
 ? 
;
_space_group_IT_number 14
_symmetry_cell_setting monoclinic
_symmetry_space_group_name_Hall '-P 2yn'
_symmetry_space_group_name_H-M 'P 1 21/n 1'
_atom_sites_solution_hydrogens geom
_atom_sites_solution_primary direct
_atom_sites_solution_secondary difmap
_audit_creation_method SHELXL-97
_cell_angle_alpha 90.00
_cell_angle_beta 99.108(2)
_cell_angle_gamma 90.00
_cell_formula_units_Z 4
_cell_length_a 9.5109(12)
_cell_length_b 17.890(2)
_cell_length_c 10.9068(13)
_cell_measurement_reflns_used 3250
_cell_measurement_temperature 293(2)
_cell_measurement_theta_max 25.01
_cell_measurement_theta_min 2.21
_cell_volume 1832.4(4)
_computing_cell_refinement 'Bruker XSCANS'
_computing_data_collection 'Bruker XSCANS'
_computing_data_reduction 'Bruker SHELXTL'
_computing_molecular_graphics 'Bruker SHELXTL'
_computing_publication_material 'Bruker SHELXTL'
_computing_structure_refinement 'Bruker SHELXTL'
_computing_structure_solution 'Bruker SHELXTL'
_diffrn_ambient_temperature 293(2)
_diffrn_measured_fraction_theta_full 0.994
_diffrn_measured_fraction_theta_max 0.994
_diffrn_measurement_device_type 'Bruker P4'
_diffrn_measurement_method '\w scans'
_diffrn_radiation_monochromator graphite
_diffrn_radiation_source 'fine-focus sealed tube'
_diffrn_radiation_type MoK\a
_diffrn_radiation_wavelength 0.71073
_diffrn_reflns_av_R_equivalents 0.0506
_diffrn_reflns_av_sigmaI/netI 0.0537
_diffrn_reflns_limit_h_max 11
_diffrn_reflns_limit_h_min -10
_diffrn_reflns_limit_k_max 21
_diffrn_reflns_limit_k_min -18
_diffrn_reflns_limit_l_max 12
_diffrn_reflns_limit_l_min -12
_diffrn_reflns_number 11004
_diffrn_reflns_theta_full 25.01
_diffrn_reflns_theta_max 25.01
_diffrn_reflns_theta_min 2.21
_exptl_absorpt_coefficient_mu 0.086
_exptl_absorpt_correction_T_max 0.989
_exptl_absorpt_correction_T_min 0.985
_exptl_absorpt_correction_type empirical
_exptl_absorpt_process_details sadabs
_exptl_crystal_colour white
_exptl_crystal_density_diffrn 1.237
_exptl_crystal_density_meas ?
_exptl_crystal_description blcok
_exptl_crystal_F_000 728
_exptl_crystal_size_max 0.17
_exptl_crystal_size_mid 0.15
_exptl_crystal_size_min 0.13
_refine_diff_density_max 0.370
_refine_diff_density_min -0.214
_refine_diff_density_rms 0.047
_refine_ls_extinction_method none
_refine_ls_goodness_of_fit_ref 1.028
_refine_ls_hydrogen_treatment mixed
_refine_ls_matrix_type full
_refine_ls_number_parameters 234
_refine_ls_number_reflns 3205
_refine_ls_number_restraints 0
_refine_ls_restrained_S_all 1.028
_refine_ls_R_factor_all 0.1289
_refine_ls_R_factor_gt 0.0720
_refine_ls_shift/su_max 0.000
_refine_ls_shift/su_mean 0.000
_refine_ls_structure_factor_coef Fsqd
_refine_ls_weighting_details 'calc w=1/[\s^2^(Fo^2^)+(0.0960P)^2^+0.7745P] where P=(Fo^2^+2Fc^2^)/3'
_refine_ls_weighting_scheme calc
_refine_ls_wR_factor_gt 0.1749
_refine_ls_wR_factor_ref 0.2117
_reflns_number_gt 1834
_reflns_number_total 3205
_reflns_threshold_expression >2sigma(I)
_cod_data_source_file jo300615t_si_002.cif
_cod_data_source_block p21n
_cod_depositor_comments
;
The following automatic conversions were performed:

'_exptl_crystal_density_meas' value 'none' was changed to '?' - the
value is perceived as not measured.

Automatic conversion script
Id: cif_fix_values 3008 2015-01-20 13:52:24Z robertas 
;
_cod_original_sg_symbol_H-M 'P 1 21/n 1 '
_cod_database_code 4027234

loop_
_symmetry_equiv_pos_as_xyz
'x, y, z'
'-x+1/2, y+1/2, -z+1/2'
'-x, -y, -z'
'x-1/2, -y-1/2, z-1/2'

loop_
_atom_site_label
_atom_site_type_symbol
_atom_site_fract_x
_atom_site_fract_y
_atom_site_fract_z
_atom_site_U_iso_or_equiv
_atom_site_adp_type
_atom_site_occupancy
_atom_site_symmetry_multiplicity
_atom_site_calc_flag
_atom_site_refinement_flags
C1 C 0.4390(5) 0.1810(3) -0.1371(4) 0.0964(17) Uani 1 1 d .
H1A H 0.4166 0.2308 -0.1139 0.145 Uiso 1 1 calc R
H1B H 0.3548 0.1506 -0.1453 0.145 Uiso 1 1 calc R
H1C H 0.4742 0.1823 -0.2148 0.145 Uiso 1 1 calc R
C2 C 0.5525(4) 0.1480(3) -0.0373(3) 0.0597(11) Uani 1 1 d .
C3 C 0.6044(4) 0.1887(2) 0.0678(4) 0.0650(11) Uani 1 1 d .
H3 H 0.5709 0.2369 0.0764 0.078 Uiso 1 1 calc R
C4 C 0.7059(4) 0.1589(2) 0.1611(3) 0.0555(10) Uani 1 1 d .
H4 H 0.7410 0.1878 0.2301 0.067 Uiso 1 1 calc R
C5 C 0.7546(4) 0.08683(19) 0.1518(3) 0.0433(9) Uani 1 1 d .
C6 C 0.7041(4) 0.0464(2) 0.0451(3) 0.0558(10) Uani 1 1 d .
H6 H 0.7378 -0.0017 0.0357 0.067 Uiso 1 1 calc R
C7 C 0.6040(4) 0.0771(2) -0.0472(3) 0.0613(11) Uani 1 1 d .
H7 H 0.5711 0.0490 -0.1176 0.074 Uiso 1 1 calc R
C8 C 0.8810(4) 0.07750(19) 0.3684(3) 0.0434(8) Uani 1 1 d .
C9 C 0.7688(4) 0.0808(2) 0.4368(3) 0.0491(9) Uani 1 1 d .
C10 C 0.7976(4) 0.1020(2) 0.5622(3) 0.0516(10) Uani 1 1 d .
C11 C 0.9371(4) 0.1136(2) 0.6195(3) 0.0481(9) Uani 1 1 d .
C12 C 1.0494(4) 0.10581(19) 0.5530(3) 0.0446(9) Uani 1 1 d .
C13 C 1.0240(4) 0.0919(2) 0.4241(3) 0.0453(9) Uani 1 1 d .
C14 C 0.6204(4) 0.0558(3) 0.3808(4) 0.0680(12) Uani 1 1 d .
H14A H 0.6187 0.0432 0.2950 0.102 Uiso 1 1 calc R
H14B H 0.5541 0.0956 0.3870 0.102 Uiso 1 1 calc R
H14C H 0.5943 0.0128 0.4248 0.102 Uiso 1 1 calc R
C15 C 0.6761(4) 0.1072(3) 0.6369(4) 0.0783(14) Uani 1 1 d .
H15A H 0.5875 0.0978 0.5835 0.117 Uiso 1 1 calc R
H15B H 0.6743 0.1564 0.6719 0.117 Uiso 1 1 calc R
H15C H 0.6897 0.0709 0.7024 0.117 Uiso 1 1 calc R
C16 C 0.9708(4) 0.1306(2) 0.7555(3) 0.0535(10) Uani 1 1 d .
C17 C 0.9585(6) 0.2209(3) 0.9112(4) 0.0967(17) Uani 1 1 d .
H17A H 0.9321 0.2723 0.9186 0.145 Uiso 1 1 calc R
H17B H 1.0567 0.2144 0.9467 0.145 Uiso 1 1 calc R
H17C H 0.9001 0.1899 0.9546 0.145 Uiso 1 1 calc R
C18 C 1.1451(4) 0.0982(2) 0.3550(3) 0.0553(10) Uani 1 1 d .
C19 C 1.1291(5) 0.1053(3) 0.2148(4) 0.0903(17) Uani 1 1 d .
H19A H 1.0991 0.0572 0.1785 0.108 Uiso 1 1 calc R
H19B H 1.0535 0.1407 0.1876 0.108 Uiso 1 1 calc R
C20 C 1.2544(5) 0.1287(3) 0.1662(4) 0.0981(17) Uani 1 1 d .
H20A H 1.2332 0.1314 0.0773 0.147 Uiso 1 1 calc R
H20B H 1.3296 0.0932 0.1898 0.147 Uiso 1 1 calc R
H20C H 1.2839 0.1769 0.1991 0.147 Uiso 1 1 calc R
N1 N 0.8531(4) 0.0541(2) 0.2439(3) 0.0517(9) Uani 1 1 d .
O1 O 1.2677(3) 0.09884(19) 0.4129(2) 0.0772(9) Uani 1 1 d .
O2 O 1.1811(3) 0.11595(16) 0.6170(2) 0.0622(8) Uani 1 1 d .
O3 O 1.0211(3) 0.08699(16) 0.8336(2) 0.0771(9) Uani 1 1 d .
O4 O 0.9380(3) 0.19985(15) 0.7810(2) 0.0722(9) Uani 1 1 d .
H1' H 0.894(4) 0.019(2) 0.228(4) 0.069(15) Uiso 1 1 d .
H2' H 1.245(5) 0.109(3) 0.567(5) 0.11(2) Uiso 1 1 d .

loop_
_atom_site_aniso_label
_atom_site_aniso_U_11
_atom_site_aniso_U_22
_atom_site_aniso_U_33
_atom_site_aniso_U_23
_atom_site_aniso_U_13
_atom_site_aniso_U_12
C1 0.079(3) 0.146(5) 0.058(3) 0.023(3) -0.008(2) 0.026(3)
C2 0.054(2) 0.082(3) 0.041(2) 0.011(2) 0.0018(17) 0.008(2)
C3 0.072(3) 0.065(3) 0.056(3) 0.007(2) 0.005(2) 0.017(2)
C4 0.063(2) 0.058(3) 0.042(2) -0.0041(18) -0.0032(18) 0.005(2)
C5 0.047(2) 0.047(2) 0.0342(18) 0.0018(15) 0.0031(15) 0.0022(17)
C6 0.073(3) 0.051(2) 0.042(2) 0.0001(17) 0.0055(19) 0.004(2)
C7 0.071(3) 0.076(3) 0.034(2) -0.0039(19) -0.0034(18) -0.009(2)
C8 0.045(2) 0.047(2) 0.0360(18) 0.0092(15) 0.0010(15) 0.0039(16)
C9 0.044(2) 0.061(2) 0.041(2) 0.0043(17) 0.0035(16) -0.0021(17)
C10 0.051(2) 0.061(3) 0.043(2) 0.0069(17) 0.0082(17) 0.0046(18)
C11 0.055(2) 0.049(2) 0.040(2) 0.0026(16) 0.0039(17) 0.0024(17)
C12 0.045(2) 0.045(2) 0.042(2) 0.0080(16) 0.0003(16) -0.0008(16)
C13 0.043(2) 0.053(2) 0.040(2) 0.0120(16) 0.0059(15) 0.0047(16)
C14 0.046(2) 0.102(4) 0.055(2) 0.009(2) 0.0060(18) -0.012(2)
C15 0.064(3) 0.119(4) 0.055(3) 0.002(2) 0.018(2) 0.005(3)
C16 0.064(2) 0.058(3) 0.038(2) 0.0049(18) 0.0062(17) 0.007(2)
C17 0.155(5) 0.083(4) 0.047(3) -0.015(2) 0.002(3) 0.026(3)
C18 0.041(2) 0.075(3) 0.050(2) 0.0107(19) 0.0055(17) 0.0033(19)
C19 0.058(3) 0.154(5) 0.060(3) 0.035(3) 0.010(2) 0.002(3)
C20 0.092(4) 0.147(5) 0.059(3) 0.012(3) 0.020(3) -0.003(3)
N1 0.057(2) 0.062(2) 0.0345(17) -0.0001(15) 0.0014(14) 0.0127(17)
O1 0.0450(17) 0.128(3) 0.0574(18) 0.0205(17) 0.0038(14) 0.0014(16)
O2 0.0490(17) 0.085(2) 0.0480(16) 0.0044(14) -0.0069(14) -0.0036(14)
O3 0.118(3) 0.072(2) 0.0384(15) 0.0052(14) 0.0035(15) 0.0332(18)
O4 0.119(2) 0.0557(18) 0.0382(15) -0.0017(12) 0.0015(14) 0.0195(17)

loop_
_atom_type_symbol
_atom_type_description
_atom_type_scat_dispersion_real
_atom_type_scat_dispersion_imag
_atom_type_scat_source
C C 0.0033 0.0016 'International Tables Vol C Tables 4.2.6.8 and 6.1.1.4'
H H 0.0000 0.0000 'International Tables Vol C Tables 4.2.6.8 and 6.1.1.4'
N N 0.0061 0.0033 'International Tables Vol C Tables 4.2.6.8 and 6.1.1.4'
O O 0.0106 0.0060 'International Tables Vol C Tables 4.2.6.8 and 6.1.1.4'

loop_
_geom_angle_atom_site_label_1
_geom_angle_atom_site_label_2
_geom_angle_atom_site_label_3
_geom_angle
C2 C1 H1A 109.5
C2 C1 H1B 109.5
H1A C1 H1B 109.5
C2 C1 H1C 109.5
H1A C1 H1C 109.5
H1B C1 H1C 109.5
C7 C2 C3 117.9(3)
C7 C2 C1 121.6(4)
C3 C2 C1 120.5(4)
C2 C3 C4 121.3(4)
C2 C3 H3 119.3
C4 C3 H3 119.3
C5 C4 C3 120.4(4)
C5 C4 H4 119.8
C3 C4 H4 119.8
C4 C5 N1 122.5(3)
C4 C5 C6 118.2(3)
N1 C5 C6 119.3(3)
C7 C6 C5 120.6(4)
C7 C6 H6 119.7
C5 C6 H6 119.7
C2 C7 C6 121.5(4)
C2 C7 H7 119.2
C6 C7 H7 119.2
C9 C8 N1 119.1(3)
C9 C8 C13 121.6(3)
N1 C8 C13 119.2(3)
C8 C9 C10 119.0(3)
C8 C9 C14 120.9(3)
C10 C9 C14 119.9(3)
C11 C10 C9 120.3(3)
C11 C10 C15 120.2(3)
C9 C10 C15 119.4(3)
C10 C11 C12 120.5(3)
C10 C11 C16 121.0(3)
C12 C11 C16 118.4(3)
O2 C12 C11 116.4(3)
O2 C12 C13 122.6(3)
C11 C12 C13 120.9(3)
C12 C13 C8 117.3(3)
C12 C13 C18 118.1(3)
C8 C13 C18 124.5(3)
C9 C14 H14A 109.5
C9 C14 H14B 109.5
H14A C14 H14B 109.5
C9 C14 H14C 109.5
H14A C14 H14C 109.5
H14B C14 H14C 109.5
C10 C15 H15A 109.5
C10 C15 H15B 109.5
H15A C15 H15B 109.5
C10 C15 H15C 109.5
H15A C15 H15C 109.5
H15B C15 H15C 109.5
O3 C16 O4 123.0(3)
O3 C16 C11 124.8(4)
O4 C16 C11 112.3(3)
O4 C17 H17A 109.5
O4 C17 H17B 109.5
H17A C17 H17B 109.5
O4 C17 H17C 109.5
H17A C17 H17C 109.5
H17B C17 H17C 109.5
O1 C18 C13 119.3(3)
O1 C18 C19 116.8(3)
C13 C18 C19 123.9(3)
C20 C19 C18 116.0(4)
C20 C19 H19A 108.3
C18 C19 H19A 108.3
C20 C19 H19B 108.3
C18 C19 H19B 108.3
H19A C19 H19B 107.4
C19 C20 H20A 109.5
C19 C20 H20B 109.5
H20A C20 H20B 109.5
C19 C20 H20C 109.5
H20A C20 H20C 109.5
H20B C20 H20C 109.5
C5 N1 C8 125.1(3)
C5 N1 H1' 119(3)
C8 N1 H1' 116(3)
C12 O2 H2' 110(3)
C16 O4 C17 116.7(3)

loop_
_geom_bond_atom_site_label_1
_geom_bond_atom_site_label_2
_geom_bond_distance
C1 C2 1.525(5)
C1 H1A 0.9600
C1 H1B 0.9600
C1 H1C 0.9600
C2 C7 1.370(6)
C2 C3 1.381(5)
C3 C4 1.393(5)
C3 H3 0.9300
C4 C5 1.379(5)
C4 H4 0.9300
C5 N1 1.389(4)
C5 C6 1.390(5)
C6 C7 1.386(5)
C6 H6 0.9300
C7 H7 0.9300
C8 C9 1.396(5)
C8 N1 1.406(4)
C8 C13 1.423(5)
C9 C10 1.403(5)
C9 C14 1.514(5)
C10 C11 1.389(5)
C10 C15 1.519(5)
C11 C12 1.389(5)
C11 C16 1.499(5)
C12 O2 1.347(4)
C12 C13 1.410(5)
C13 C18 1.477(5)
C14 H14A 0.9600
C14 H14B 0.9600
C14 H14C 0.9600
C15 H15A 0.9600
C15 H15B 0.9600
C15 H15C 0.9600
C16 O3 1.197(4)
C16 O4 1.318(4)
C17 O4 1.453(4)
C17 H17A 0.9600
C17 H17B 0.9600
C17 H17C 0.9600
C18 O1 1.235(4)
C18 C19 1.518(5)
C19 C20 1.441(6)
C19 H19A 0.9700
C19 H19B 0.9700
C20 H20A 0.9600
C20 H20B 0.9600
C20 H20C 0.9600
N1 H1' 0.77(4)
O2 H2' 0.89(5)

loop_
_geom_torsion_atom_site_label_1
_geom_torsion_atom_site_label_2
_geom_torsion_atom_site_label_3
_geom_torsion_atom_site_label_4
_geom_torsion
C7 C2 C3 C4 0.0(6)
C1 C2 C3 C4 178.7(4)
C2 C3 C4 C5 -1.6(6)
C3 C4 C5 N1 -178.4(4)
C3 C4 C5 C6 2.6(5)
C4 C5 C6 C7 -2.1(5)
N1 C5 C6 C7 178.9(3)
C3 C2 C7 C6 0.6(6)
C1 C2 C7 C6 -178.1(4)
C5 C6 C7 C2 0.5(6)
N1 C8 C9 C10 178.0(3)
C13 C8 C9 C10 2.8(5)
N1 C8 C9 C14 3.2(5)
C13 C8 C9 C14 -172.1(3)
C8 C9 C10 C11 -5.1(5)
C14 C9 C10 C11 169.8(4)
C8 C9 C10 C15 178.8(4)
C14 C9 C10 C15 -6.3(5)
C9 C10 C11 C12 1.2(5)
C15 C10 C11 C12 177.3(4)
C9 C10 C11 C16 -175.4(3)
C15 C10 C11 C16 0.7(6)
C10 C11 C12 O2 -178.1(3)
C16 C11 C12 O2 -1.4(5)
C10 C11 C12 C13 5.1(5)
C16 C11 C12 C13 -178.2(3)
O2 C12 C13 C8 176.2(3)
C11 C12 C13 C8 -7.2(5)
O2 C12 C13 C18 -7.9(5)
C11 C12 C13 C18 168.7(3)
C9 C8 C13 C12 3.2(5)
N1 C8 C13 C12 -172.0(3)
C9 C8 C13 C18 -172.4(3)
N1 C8 C13 C18 12.4(5)
C10 C11 C16 O3 104.4(5)
C12 C11 C16 O3 -72.3(5)
C10 C11 C16 O4 -75.4(5)
C12 C11 C16 O4 107.9(4)
C12 C13 C18 O1 15.9(5)
C8 C13 C18 O1 -168.5(4)
C12 C13 C18 C19 -163.2(4)
C8 C13 C18 C19 12.3(6)
O1 C18 C19 C20 -13.5(7)
C13 C18 C19 C20 165.7(4)
C4 C5 N1 C8 21.2(6)
C6 C5 N1 C8 -159.9(3)
C9 C8 N1 C5 56.4(5)
C13 C8 N1 C5 -128.2(4)
O3 C16 O4 C17 -3.3(6)
C11 C16 O4 C17 176.4(4)

loop_
_cod_related_entry_id
_cod_related_entry_database
_cod_related_entry_code
1 ChemSpider 30659499
